data_7224944
loop_
_publ_author_name
'Sol\`a, Jordi'
'Bolte, Michael'
'Alfonso, Ignacio'

_publ_section_title
;
 Metal-driven assembly of peptidic foldamers: formation of molecular tapes
;
_journal_issue 21
_journal_name_full CrystEngComm
_journal_page_first 3793
_journal_paper_doi 10.1039/C6CE00601A
_journal_volume 18
_journal_year 2016
_chemical_absolute_configuration syn
_chemical_formula_moiety 'C42 H64 N10 O9, H2 O'
_chemical_formula_sum 'C42 H66 N10 O10'
_chemical_formula_weight 871.05
_space_group_IT_number 19
_symmetry_cell_setting orthorhombic
_symmetry_space_group_name_Hall 'P 2ac 2ab'
_symmetry_space_group_name_H-M 'P 21 21 21'
_atom_sites_solution_hydrogens geom
_atom_sites_solution_primary direct
_atom_sites_solution_secondary difmap
_audit_creation_method SHELXL-97
_audit_update_record
;
2015-12-22 deposited with the CCDC.
2016-04-15 downloaded from the CCDC.
;
_cell_angle_alpha 90.00
_cell_angle_beta 90.00
_cell_angle_gamma 90.00
_cell_formula_units_Z 4
_cell_length_a 16.4496(6)
_cell_length_b 16.5567(7)
_cell_length_c 17.7879(7)
_cell_measurement_reflns_used 50988
_cell_measurement_temperature 173(2)
_cell_measurement_theta_max 26.1
_cell_measurement_theta_min 3.4
_cell_volume 4844.6(3)
_computing_cell_refinement 'X-Area (Stoe & Cie, 2001)'
_computing_data_collection 'X-Area (Stoe & Cie, 2001)'
_computing_data_reduction 'X-Area (Stoe & Cie, 2001)'
_computing_molecular_graphics 'XP in SHELXTL-Plus (Sheldrick, 2008)'
_computing_publication_material 'SHELXL-97 (Sheldrick, 1997)'
_computing_structure_refinement 'SHELXL-97 (Sheldrick, 1997)'
_computing_structure_solution 'SHELXS-97 (Sheldrick, 1990)'
_diffrn_ambient_temperature 173(2)
_diffrn_measured_fraction_theta_full 0.996
_diffrn_measured_fraction_theta_max 0.983
_diffrn_measurement_device_type 'STOE IPDS II two-circle-diffractometer'
_diffrn_measurement_method \w
_diffrn_radiation_monochromator graphite
_diffrn_radiation_source 'fine-focus sealed tube'
_diffrn_radiation_type MoK\a
_diffrn_radiation_wavelength 0.71073
_diffrn_reflns_av_R_equivalents 0.0616
_diffrn_reflns_av_sigmaI/netI 0.0375
_diffrn_reflns_limit_h_max 19
_diffrn_reflns_limit_h_min -19
_diffrn_reflns_limit_k_max 20
_diffrn_reflns_limit_k_min -20
_diffrn_reflns_limit_l_max 21
_diffrn_reflns_limit_l_min -20
_diffrn_reflns_number 62992
_diffrn_reflns_theta_full 25.00
_diffrn_reflns_theta_max 25.76
_diffrn_reflns_theta_min 3.36
_diffrn_standards_number 0
_exptl_absorpt_coefficient_mu 0.086
_exptl_absorpt_correction_T_max 0.9880
_exptl_absorpt_correction_T_min 0.9688
_exptl_absorpt_correction_type multi-scan
_exptl_absorpt_process_details 'X-Area (Stoe & Cie, 2001)'
_exptl_crystal_colour colourless
_exptl_crystal_density_diffrn 1.194
_exptl_crystal_density_method 'not measured'
_exptl_crystal_description block
_exptl_crystal_F_000 1872
_exptl_crystal_size_max 0.37
_exptl_crystal_size_mid 0.15
_exptl_crystal_size_min 0.14
_refine_diff_density_max 0.503
_refine_diff_density_min -0.191
_refine_diff_density_rms 0.036
_refine_ls_extinction_method none
_refine_ls_goodness_of_fit_ref 1.052
_refine_ls_hydrogen_treatment mixed
_refine_ls_matrix_type full
_refine_ls_number_parameters 592
_refine_ls_number_reflns 9108
_refine_ls_number_restraints 0
_refine_ls_restrained_S_all 1.052
_refine_ls_R_factor_all 0.0562
_refine_ls_R_factor_gt 0.0469
_refine_ls_shift/su_max 0.000
_refine_ls_shift/su_mean 0.000
_refine_ls_structure_factor_coef Fsqd
_refine_ls_weighting_details 'calc w=1/[\s^2^(Fo^2^)+(0.0653P)^2^] where P=(Fo^2^+2Fc^2^)/3'
_refine_ls_weighting_scheme calc
_refine_ls_wR_factor_gt 0.1045
_refine_ls_wR_factor_ref 0.1085
_reflns_number_gt 8054
_reflns_number_total 9108
_reflns_threshold_expression >2\s(I)
_cod_data_source_file c6ce00601a2.cif
_cod_data_source_block nacho11
_cod_depositor_comments
;
The following automatic conversions were performed:

'_symmetry_cell_setting' value 'Orthorhombic' changed to
'orthorhombic' according to
/usr/data/users/saulius/crontab/automatic-downloads/rss-feeds/RSC/lib/dictionaries/cif_core.dic
dictionary named 'cif_core.dic' version 2.4.2 from 2011-04-26.

Automatic conversion script
Id: cif_fix_values 4268 2015-11-12 08:31:59Z antanas 

 Adding full bibliography for 7224944--7224945.cif.
;
_cod_database_code 7224944

loop_
_symmetry_equiv_pos_as_xyz
'x, y, z'
'-x+1/2, -y, z+1/2'
'-x, y+1/2, -z+1/2'
'x+1/2, -y+1/2, -z'

loop_
_atom_site_label
_atom_site_type_symbol
_atom_site_fract_x
_atom_site_fract_y
_atom_site_fract_z
_atom_site_U_iso_or_equiv
_atom_site_adp_type
_atom_site_occupancy
_atom_site_symmetry_multiplicity
_atom_site_calc_flag
_atom_site_refinement_flags
N1 N 0.89868(12) 0.57757(12) 0.28739(11) 0.0327(4) Uani 1 1 d .
H1 H 0.9419(17) 0.5498(16) 0.2792(14) 0.038(7) Uiso 1 1 d .
N2 N 0.79157(13) 0.45430(12) 0.32125(13) 0.0383(5) Uani 1 1 d .
H2 H 0.8366(19) 0.4581(17) 0.3390(16) 0.045(8) Uiso 1 1 d .
N3 N 0.66530(12) 0.52718(11) 0.39720(11) 0.0322(4) Uani 1 1 d .
H3 H 0.7064(16) 0.5505(15) 0.3889(14) 0.029(6) Uiso 1 1 d .
N4 N 0.53632(12) 0.55075(12) 0.29766(10) 0.0353(4) Uani 1 1 d .
H4 H 0.585(2) 0.545(2) 0.2851(17) 0.059(9) Uiso 1 1 d .
N5 N 0.44298(12) 0.41233(12) 0.31297(11) 0.0370(4) Uani 1 1 d .
H5 H 0.497(2) 0.4146(18) 0.3294(17) 0.057(8) Uiso 1 1 d .
N6 N 0.33315(11) 0.43392(11) 0.43141(11) 0.0324(4) Uani 1 1 d .
H6 H 0.3732(15) 0.4683(15) 0.4267(13) 0.030(6) Uiso 1 1 d .
N7 N 0.19996(11) 0.50420(11) 0.36549(11) 0.0311(4) Uani 1 1 d .
H7 H 0.2468(18) 0.5009(17) 0.3443(15) 0.042(7) Uiso 1 1 d .
N8 N 0.13755(14) 0.38732(12) 0.27105(15) 0.0466(6) Uani 1 1 d .
H8 H 0.173(2) 0.3821(18) 0.2950(17) 0.043(8) Uiso 1 1 d .
O1 O 0.81611(9) 0.63712(10) 0.37212(9) 0.0374(4) Uani 1 1 d .
O2 O 0.70143(10) 0.50075(12) 0.23546(10) 0.0483(4) Uani 1 1 d .
O3 O 0.59340(9) 0.41231(9) 0.39386(10) 0.0381(4) Uani 1 1 d .
O4 O 0.45311(9) 0.57151(10) 0.39584(9) 0.0368(4) Uani 1 1 d .
O5 O 0.33660(10) 0.47886(12) 0.26205(9) 0.0460(4) Uani 1 1 d .
O6 O 0.25877(9) 0.33134(10) 0.38519(11) 0.0415(4) Uani 1 1 d .
O7 O 0.12215(9) 0.46693(10) 0.46410(10) 0.0419(4) Uani 1 1 d .
O8 O 0.03568(10) 0.46872(10) 0.23307(11) 0.0469(4) Uani 1 1 d .
O9 O 0.95151(10) 0.62148(10) 0.39427(9) 0.0372(4) Uani 1 1 d .
C1 C 0.88375(14) 0.61398(13) 0.35340(13) 0.0326(5) Uani 1 1 d .
C2 C 0.83105(13) 0.56495(13) 0.23628(13) 0.0327(5) Uani 1 1 d .
H2A H 0.8011 0.6174 0.2334 0.039 Uiso 1 1 calc R
C3 C 0.76975(13) 0.50168(15) 0.26449(14) 0.0364(5) Uani 1 1 d .
C4 C 0.73406(15) 0.40086(14) 0.36000(16) 0.0442(6) Uani 1 1 d .
C5 C 0.65774(13) 0.44817(13) 0.38422(13) 0.0329(5) Uani 1 1 d .
C6 C 0.59699(13) 0.57764(13) 0.42188(12) 0.0314(5) Uani 1 1 d .
C7 C 0.52237(13) 0.56530(13) 0.37071(12) 0.0310(5) Uani 1 1 d .
C8 C 0.46973(15) 0.53893(18) 0.24491(13) 0.0436(6) Uani 1 1 d .
C9 C 0.41016(14) 0.47442(16) 0.27578(12) 0.0394(5) Uani 1 1 d .
C10 C 0.39523(14) 0.34298(15) 0.33842(14) 0.0395(6) Uani 1 1 d .
C11 C 0.32288(13) 0.37002(13) 0.38604(13) 0.0335(5) Uani 1 1 d .
C12 C 0.26807(14) 0.46237(15) 0.48074(13) 0.0361(5) Uani 1 1 d .
C13 C 0.18903(13) 0.47616(13) 0.43522(13) 0.0318(5) Uani 1 1 d .
C14 C 0.13273(13) 0.52680(13) 0.31694(13) 0.0325(5) Uani 1 1 d .
H14 H 0.0881 0.5485 0.3494 0.039 Uiso 1 1 calc R
C15 C 0.09800(14) 0.45678(14) 0.27078(14) 0.0366(5) Uani 1 1 d .
C16 C 0.1121(2) 0.31807(17) 0.2264(2) 0.0698(10) Uani 1 1 d .
H16A H 0.1583 0.2815 0.2194 0.105 Uiso 1 1 calc R
H16B H 0.0927 0.3366 0.1773 0.105 Uiso 1 1 calc R
H16C H 0.0682 0.2895 0.2525 0.105 Uiso 1 1 calc R
C17 C 0.94643(16) 0.65161(14) 0.47243(13) 0.0386(5) Uani 1 1 d .
C18 C 1.03366(17) 0.64429(16) 0.49854(15) 0.0479(6) Uani 1 1 d .
H18A H 1.0682 0.6802 0.4686 0.072 Uiso 1 1 calc R
H18B H 1.0520 0.5884 0.4923 0.072 Uiso 1 1 calc R
H18C H 1.0373 0.6595 0.5517 0.072 Uiso 1 1 calc R
C19 C 0.89039(18) 0.59730(16) 0.51803(15) 0.0466(6) Uani 1 1 d .
H19A H 0.8344 0.6034 0.5000 0.070 Uiso 1 1 calc R
H19B H 0.8932 0.6126 0.5712 0.070 Uiso 1 1 calc R
H19C H 0.9075 0.5409 0.5123 0.070 Uiso 1 1 calc R
C20 C 0.91917(18) 0.73949(15) 0.47232(15) 0.0455(6) Uani 1 1 d .
H20A H 0.9574 0.7718 0.4426 0.068 Uiso 1 1 calc R
H20B H 0.9178 0.7598 0.5241 0.068 Uiso 1 1 calc R
H20C H 0.8648 0.7434 0.4502 0.068 Uiso 1 1 calc R
C21 C 0.86143(14) 0.54678(13) 0.15725(13) 0.0337(5) Uani 1 1 d .
H21A H 0.8978 0.4992 0.1585 0.040 Uiso 1 1 calc R
H21B H 0.8147 0.5338 0.1243 0.040 Uiso 1 1 calc R
C22 C 0.90692(14) 0.61839(13) 0.12563(12) 0.0318(5) Uani 1 1 d .
C23 C 0.99091(14) 0.61874(14) 0.11883(14) 0.0376(5) Uani 1 1 d .
H23 H 1.0211 0.5713 0.1299 0.045 Uiso 1 1 calc R
C24 C 1.03079(16) 0.68812(15) 0.09590(16) 0.0460(6) Uani 1 1 d .
H24 H 1.0884 0.6865 0.0924 0.055 Uiso 1 1 calc R
N25 N 0.99369(14) 0.75666(13) 0.07848(15) 0.0502(6) Uani 1 1 d .
C26 C 0.91270(17) 0.75507(16) 0.08135(18) 0.0533(7) Uani 1 1 d .
H26 H 0.8842 0.8023 0.0662 0.064 Uiso 1 1 calc R
C27 C 0.86736(16) 0.68956(15) 0.10484(16) 0.0441(6) Uani 1 1 d .
H27 H 0.8097 0.6929 0.1068 0.053 Uiso 1 1 calc R
C41 C 0.77386(17) 0.36894(18) 0.4313(2) 0.0623(9) Uani 1 1 d .
H41A H 0.7898 0.4144 0.4634 0.093 Uiso 1 1 calc R
H41B H 0.8221 0.3373 0.4181 0.093 Uiso 1 1 calc R
H41C H 0.7352 0.3346 0.4585 0.093 Uiso 1 1 calc R
C42 C 0.7087(2) 0.33052(18) 0.3094(2) 0.0680(10) Uani 1 1 d .
H42A H 0.7570 0.3001 0.2941 0.102 Uiso 1 1 calc R
H42B H 0.6811 0.3516 0.2647 0.102 Uiso 1 1 calc R
H42C H 0.6717 0.2949 0.3370 0.102 Uiso 1 1 calc R
C61 C 0.62298(16) 0.66598(14) 0.41440(14) 0.0399(5) Uani 1 1 d .
H61A H 0.6375 0.6773 0.3620 0.060 Uiso 1 1 calc R
H61B H 0.6701 0.6761 0.4468 0.060 Uiso 1 1 calc R
H61C H 0.5780 0.7012 0.4296 0.060 Uiso 1 1 calc R
C62 C 0.57403(15) 0.55839(16) 0.50252(13) 0.0406(6) Uani 1 1 d .
H62A H 0.6215 0.5661 0.5351 0.061 Uiso 1 1 calc R
H62B H 0.5556 0.5022 0.5058 0.061 Uiso 1 1 calc R
H62C H 0.5302 0.5945 0.5187 0.061 Uiso 1 1 calc R
C81 C 0.50522(18) 0.5051(3) 0.17210(16) 0.0680(9) Uani 1 1 d .
H81A H 0.5332 0.4540 0.1827 0.102 Uiso 1 1 calc R
H81B H 0.5440 0.5439 0.1510 0.102 Uiso 1 1 calc R
H81C H 0.4613 0.4956 0.1360 0.102 Uiso 1 1 calc R
C82 C 0.42562(18) 0.6184(2) 0.23066(18) 0.0612(8) Uani 1 1 d .
H82A H 0.4034 0.6389 0.2781 0.092 Uiso 1 1 calc R
H82B H 0.3812 0.6095 0.1949 0.092 Uiso 1 1 calc R
H82C H 0.4639 0.6579 0.2098 0.092 Uiso 1 1 calc R
C101 C 0.44914(16) 0.29098(14) 0.38944(18) 0.0502(7) Uani 1 1 d .
H10A H 0.4965 0.2721 0.3610 0.075 Uiso 1 1 calc R
H10B H 0.4180 0.2444 0.4074 0.075 Uiso 1 1 calc R
H10C H 0.4674 0.3232 0.4325 0.075 Uiso 1 1 calc R
C102 C 0.36552(19) 0.2936(2) 0.27117(19) 0.0637(9) Uani 1 1 d .
H10D H 0.3312 0.3275 0.2391 0.096 Uiso 1 1 calc R
H10E H 0.3340 0.2472 0.2891 0.096 Uiso 1 1 calc R
H10F H 0.4124 0.2743 0.2422 0.096 Uiso 1 1 calc R
C121 C 0.25221(18) 0.40184(19) 0.54438(16) 0.0545(7) Uani 1 1 d .
H12A H 0.2360 0.3498 0.5229 0.082 Uiso 1 1 calc R
H12B H 0.2086 0.4222 0.5768 0.082 Uiso 1 1 calc R
H12C H 0.3019 0.3949 0.5741 0.082 Uiso 1 1 calc R
C122 C 0.29389(16) 0.54398(18) 0.51411(15) 0.0487(6) Uani 1 1 d .
H12D H 0.3040 0.5825 0.4733 0.073 Uiso 1 1 calc R
H12E H 0.3436 0.5369 0.5437 0.073 Uiso 1 1 calc R
H12F H 0.2505 0.5646 0.5466 0.073 Uiso 1 1 calc R
C141 C 0.15933(15) 0.59393(13) 0.26350(14) 0.0361(5) Uani 1 1 d .
H14A H 0.2121 0.5790 0.2407 0.043 Uiso 1 1 calc R
H14B H 0.1190 0.5987 0.2225 0.043 Uiso 1 1 calc R
C142 C 0.16789(14) 0.67462(13) 0.30169(13) 0.0346(5) Uani 1 1 d .
C143 C 0.10807(16) 0.73280(15) 0.29554(16) 0.0453(6) Uani 1 1 d .
H143 H 0.0603 0.7220 0.2672 0.054 Uiso 1 1 calc R
C144 C 0.11745(18) 0.80637(16) 0.33030(19) 0.0557(8) Uani 1 1 d .
H144 H 0.0757 0.8454 0.3241 0.067 Uiso 1 1 calc R
N145 N 0.18134(16) 0.82618(14) 0.37207(15) 0.0582(6) Uani 1 1 d .
C146 C 0.2386(2) 0.76936(18) 0.37777(18) 0.0585(8) Uani 1 1 d .
H146 H 0.2853 0.7816 0.4071 0.070 Uiso 1 1 calc R
C147 C 0.23516(17) 0.69455(16) 0.34450(15) 0.0446(6) Uani 1 1 d .
H147 H 0.2783 0.6571 0.3508 0.054 Uiso 1 1 calc R
O1W O 1.04412(12) 0.92693(12) 0.09449(15) 0.0677(6) Uani 1 1 d .
H1WA H 1.0300 0.8784 0.0900 0.102 Uiso 1 1 d R
H1WB H 0.9975 0.9380 0.0780 0.102 Uiso 1 1 d R

loop_
_atom_site_aniso_label
_atom_site_aniso_U_11
_atom_site_aniso_U_22
_atom_site_aniso_U_33
_atom_site_aniso_U_23
_atom_site_aniso_U_13
_atom_site_aniso_U_12
N1 0.0275(10) 0.0335(10) 0.0370(10) -0.0059(8) 0.0016(8) -0.0024(8)
N2 0.0310(11) 0.0299(10) 0.0539(13) -0.0037(9) 0.0082(10) -0.0037(8)
N3 0.0269(9) 0.0282(9) 0.0415(10) -0.0024(8) 0.0046(8) -0.0026(8)
N4 0.0292(10) 0.0473(11) 0.0294(10) -0.0006(8) 0.0047(8) -0.0021(9)
N5 0.0262(10) 0.0413(11) 0.0436(11) -0.0104(9) 0.0019(8) -0.0014(8)
N6 0.0237(9) 0.0327(10) 0.0407(10) -0.0028(8) 0.0012(8) 0.0004(8)
N7 0.0240(9) 0.0298(10) 0.0394(11) -0.0011(8) -0.0015(8) 0.0007(7)
N8 0.0391(12) 0.0314(11) 0.0692(15) -0.0118(10) -0.0234(12) 0.0020(9)
O1 0.0332(8) 0.0372(8) 0.0417(9) -0.0076(7) 0.0031(7) -0.0011(7)
O2 0.0320(9) 0.0652(12) 0.0475(10) -0.0121(9) 0.0042(8) -0.0067(8)
O3 0.0301(8) 0.0345(8) 0.0498(10) -0.0009(7) 0.0044(7) -0.0064(7)
O4 0.0296(8) 0.0409(9) 0.0400(8) -0.0038(7) 0.0069(7) 0.0001(7)
O5 0.0317(9) 0.0681(12) 0.0382(9) -0.0051(8) -0.0025(7) -0.0032(8)
O6 0.0282(8) 0.0322(8) 0.0641(11) 0.0000(8) 0.0008(8) -0.0041(7)
O7 0.0278(8) 0.0412(9) 0.0566(10) 0.0076(8) 0.0075(7) 0.0033(7)
O8 0.0353(9) 0.0377(9) 0.0677(12) -0.0034(8) -0.0188(8) -0.0004(7)
O9 0.0328(8) 0.0423(9) 0.0366(8) -0.0102(7) 0.0017(7) -0.0034(7)
C1 0.0325(12) 0.0271(11) 0.0383(12) -0.0005(9) 0.0041(10) -0.0039(9)
C2 0.0289(11) 0.0313(11) 0.0380(11) -0.0045(9) 0.0015(9) -0.0008(9)
C3 0.0247(11) 0.0427(13) 0.0418(12) -0.0155(11) 0.0046(10) -0.0029(9)
C4 0.0347(12) 0.0307(12) 0.0673(17) -0.0049(11) 0.0159(12) -0.0040(10)
C5 0.0323(11) 0.0303(11) 0.0361(12) -0.0016(9) 0.0047(9) -0.0039(9)
C6 0.0314(11) 0.0311(11) 0.0317(11) -0.0044(9) 0.0034(9) -0.0003(9)
C7 0.0309(11) 0.0276(10) 0.0345(11) 0.0012(9) 0.0062(9) 0.0013(8)
C8 0.0356(13) 0.0655(16) 0.0295(12) 0.0038(11) 0.0017(9) -0.0023(12)
C9 0.0319(12) 0.0587(16) 0.0277(11) -0.0103(11) 0.0025(9) -0.0035(11)
C10 0.0288(12) 0.0383(13) 0.0516(14) -0.0165(11) 0.0054(10) -0.0037(10)
C11 0.0255(10) 0.0302(11) 0.0447(13) 0.0011(10) -0.0012(10) 0.0020(9)
C12 0.0299(11) 0.0423(12) 0.0360(12) -0.0009(10) 0.0031(9) 0.0078(10)
C13 0.0276(11) 0.0260(10) 0.0418(12) -0.0003(9) 0.0048(9) 0.0037(9)
C14 0.0277(10) 0.0271(11) 0.0427(12) -0.0027(9) -0.0055(9) 0.0025(9)
C15 0.0292(11) 0.0306(11) 0.0501(13) -0.0009(10) -0.0058(10) -0.0025(9)
C16 0.071(2) 0.0389(15) 0.099(3) -0.0244(16) -0.0364(19) 0.0027(14)
C17 0.0482(14) 0.0327(12) 0.0348(12) -0.0084(10) -0.0011(11) 0.0030(11)
C18 0.0522(16) 0.0450(14) 0.0466(15) -0.0148(11) -0.0099(12) 0.0059(12)
C19 0.0609(17) 0.0395(13) 0.0394(13) -0.0001(11) 0.0061(12) 0.0061(12)
C20 0.0572(16) 0.0332(12) 0.0461(14) -0.0077(11) -0.0043(12) 0.0042(11)
C21 0.0327(11) 0.0308(11) 0.0377(12) -0.0055(9) -0.0003(9) -0.0007(9)
C22 0.0356(11) 0.0296(11) 0.0302(11) -0.0048(9) 0.0024(9) 0.0057(9)
C23 0.0355(12) 0.0362(12) 0.0411(13) 0.0018(10) 0.0012(10) 0.0067(10)
C24 0.0368(13) 0.0401(13) 0.0610(16) 0.0027(12) 0.0090(12) 0.0041(10)
N25 0.0461(13) 0.0366(11) 0.0678(15) 0.0049(10) 0.0182(11) 0.0057(10)
C26 0.0493(16) 0.0341(13) 0.076(2) 0.0105(13) 0.0123(14) 0.0134(12)
C27 0.0356(12) 0.0405(13) 0.0561(15) 0.0011(12) 0.0071(11) 0.0103(10)
C41 0.0377(14) 0.0507(16) 0.098(2) 0.0320(17) 0.0172(15) 0.0075(12)
C42 0.0575(18) 0.0405(15) 0.106(3) -0.0305(17) 0.0344(18) -0.0157(14)
C61 0.0429(13) 0.0289(11) 0.0479(14) -0.0045(10) 0.0059(11) 0.0012(10)
C62 0.0429(13) 0.0459(14) 0.0331(12) 0.0009(10) 0.0042(10) -0.0009(11)
C81 0.0516(16) 0.121(3) 0.0313(14) -0.0138(16) 0.0074(12) -0.0127(18)
C82 0.0445(16) 0.079(2) 0.0600(17) 0.0272(16) -0.0118(14) -0.0124(14)
C101 0.0371(13) 0.0298(12) 0.084(2) -0.0072(13) 0.0032(14) 0.0056(10)
C102 0.0526(17) 0.0641(19) 0.074(2) -0.0383(17) 0.0018(15) -0.0121(14)
C121 0.0455(15) 0.0711(19) 0.0469(15) 0.0192(14) 0.0060(12) 0.0173(14)
C122 0.0384(13) 0.0638(17) 0.0439(14) -0.0213(13) -0.0011(11) 0.0059(12)
C141 0.0397(12) 0.0288(11) 0.0397(12) 0.0001(9) -0.0055(10) 0.0017(10)
C142 0.0360(12) 0.0298(11) 0.0380(12) -0.0003(9) 0.0006(10) -0.0061(10)
C143 0.0355(13) 0.0359(13) 0.0645(16) -0.0077(12) 0.0027(12) -0.0009(10)
C144 0.0462(16) 0.0351(13) 0.086(2) -0.0127(14) 0.0162(15) -0.0019(12)
N145 0.0634(15) 0.0430(13) 0.0683(16) -0.0192(12) 0.0133(13) -0.0132(12)
C146 0.0653(19) 0.0517(16) 0.0584(17) -0.0109(14) -0.0124(15) -0.0208(15)
C147 0.0452(14) 0.0380(13) 0.0507(15) 0.0005(11) -0.0063(12) -0.0058(11)
O1W 0.0405(10) 0.0443(11) 0.1184(19) -0.0017(12) -0.0058(12) -0.0032(9)

loop_
_atom_type_symbol
_atom_type_description
_atom_type_scat_dispersion_real
_atom_type_scat_dispersion_imag
_atom_type_scat_source
C C 0.0033 0.0016 'International Tables Vol C Tables 4.2.6.8 and 6.1.1.4'
H H 0.0000 0.0000 'International Tables Vol C Tables 4.2.6.8 and 6.1.1.4'
N N 0.0061 0.0033 'International Tables Vol C Tables 4.2.6.8 and 6.1.1.4'
O O 0.0106 0.0060 'International Tables Vol C Tables 4.2.6.8 and 6.1.1.4'

loop_
_geom_angle_atom_site_label_1
_geom_angle_atom_site_label_2
_geom_angle_atom_site_label_3
_geom_angle
C1 N1 C2 118.2(2)
C1 N1 H1 122.6(17)
C2 N1 H1 116.9(18)
C3 N2 C4 122.6(2)
C3 N2 H2 120(2)
C4 N2 H2 117(2)
C5 N3 C6 122.59(19)
C5 N3 H3 121.7(18)
C6 N3 H3 115.6(18)
C7 N4 C8 121.3(2)
C7 N4 H4 116(2)
C8 N4 H4 122(2)
C9 N5 C10 122.7(2)
C9 N5 H5 120.5(19)
C10 N5 H5 116.4(19)
C11 N6 C12 121.5(2)
C11 N6 H6 123.4(16)
C12 N6 H6 113.6(16)
C13 N7 C14 122.61(19)
C13 N7 H7 120.4(18)
C14 N7 H7 116.0(18)
C15 N8 C16 122.8(2)
C15 N8 H8 120(2)
C16 N8 H8 117(2)
C1 O9 C17 119.69(18)
O1 C1 O9 125.6(2)
O1 C1 N1 123.0(2)
O9 C1 N1 111.4(2)
N1 C2 C21 110.81(18)
N1 C2 C3 113.33(19)
C21 C2 C3 112.45(18)
N1 C2 H2A 106.6
C21 C2 H2A 106.6
C3 C2 H2A 106.6
O2 C3 N2 123.8(2)
O2 C3 C2 117.9(2)
N2 C3 C2 118.24(19)
N2 C4 C41 108.9(2)
N2 C4 C42 111.0(2)
C41 C4 C42 110.1(3)
N2 C4 C5 110.49(19)
C41 C4 C5 107.1(2)
C42 C4 C5 109.2(2)
O3 C5 N3 122.1(2)
O3 C5 C4 119.75(19)
N3 C5 C4 118.09(19)
N3 C6 C62 110.72(19)
N3 C6 C61 107.72(18)
C62 C6 C61 110.65(19)
N3 C6 C7 110.95(17)
C62 C6 C7 109.41(18)
C61 C6 C7 107.32(19)
O4 C7 N4 121.7(2)
O4 C7 C6 120.84(19)
N4 C7 C6 117.37(18)
N4 C8 C82 110.5(2)
N4 C8 C81 108.0(2)
C82 C8 C81 111.0(2)
N4 C8 C9 109.88(19)
C82 C8 C9 110.7(2)
C81 C8 C9 106.8(2)
O5 C9 N5 122.6(2)
O5 C9 C8 120.5(2)
N5 C9 C8 116.7(2)
N5 C10 C11 111.09(18)
N5 C10 C102 110.5(2)
C11 C10 C102 110.0(2)
N5 C10 C101 108.25(19)
C11 C10 C101 106.7(2)
C102 C10 C101 110.3(2)
O6 C11 N6 121.6(2)
O6 C11 C10 120.5(2)
N6 C11 C10 117.82(19)
N6 C12 C121 110.9(2)
N6 C12 C122 108.23(19)
C121 C12 C122 109.7(2)
N6 C12 C13 110.39(18)
C121 C12 C13 109.8(2)
C122 C12 C13 107.73(19)
O7 C13 N7 123.6(2)
O7 C13 C12 121.1(2)
N7 C13 C12 115.06(18)
N7 C14 C141 109.84(18)
N7 C14 C15 114.08(18)
C141 C14 C15 108.92(19)
N7 C14 H14 107.9
C141 C14 H14 107.9
C15 C14 H14 107.9
O8 C15 N8 123.2(2)
O8 C15 C14 118.5(2)
N8 C15 C14 118.3(2)
N8 C16 H16A 109.5
N8 C16 H16B 109.5
H16A C16 H16B 109.5
N8 C16 H16C 109.5
H16A C16 H16C 109.5
H16B C16 H16C 109.5
O9 C17 C18 102.00(19)
O9 C17 C19 109.62(19)
C18 C17 C19 111.3(2)
O9 C17 C20 109.74(19)
C18 C17 C20 110.9(2)
C19 C17 C20 112.8(2)
C17 C18 H18A 109.5
C17 C18 H18B 109.5
H18A C18 H18B 109.5
C17 C18 H18C 109.5
H18A C18 H18C 109.5
H18B C18 H18C 109.5
C17 C19 H19A 109.5
C17 C19 H19B 109.5
H19A C19 H19B 109.5
C17 C19 H19C 109.5
H19A C19 H19C 109.5
H19B C19 H19C 109.5
C17 C20 H20A 109.5
C17 C20 H20B 109.5
H20A C20 H20B 109.5
C17 C20 H20C 109.5
H20A C20 H20C 109.5
H20B C20 H20C 109.5
C22 C21 C2 110.58(18)
C22 C21 H21A 109.5
C2 C21 H21A 109.5
C22 C21 H21B 109.5
C2 C21 H21B 109.5
H21A C21 H21B 108.1
C23 C22 C27 116.0(2)
C23 C22 C21 122.0(2)
C27 C22 C21 122.0(2)
C24 C23 C22 120.1(2)
C24 C23 H23 120.0
C22 C23 H23 120.0
N25 C24 C23 124.1(2)
N25 C24 H24 117.9
C23 C24 H24 117.9
C24 N25 C26 115.7(2)
N25 C26 C27 124.5(2)
N25 C26 H26 117.7
C27 C26 H26 117.7
C26 C27 C22 119.4(2)
C26 C27 H27 120.3
C22 C27 H27 120.3
C4 C41 H41A 109.5
C4 C41 H41B 109.5
H41A C41 H41B 109.5
C4 C41 H41C 109.5
H41A C41 H41C 109.5
H41B C41 H41C 109.5
C4 C42 H42A 109.5
C4 C42 H42B 109.5
H42A C42 H42B 109.5
C4 C42 H42C 109.5
H42A C42 H42C 109.5
H42B C42 H42C 109.5
C6 C61 H61A 109.5
C6 C61 H61B 109.5
H61A C61 H61B 109.5
C6 C61 H61C 109.5
H61A C61 H61C 109.5
H61B C61 H61C 109.5
C6 C62 H62A 109.5
C6 C62 H62B 109.5
H62A C62 H62B 109.5
C6 C62 H62C 109.5
H62A C62 H62C 109.5
H62B C62 H62C 109.5
C8 C81 H81A 109.5
C8 C81 H81B 109.5
H81A C81 H81B 109.5
C8 C81 H81C 109.5
H81A C81 H81C 109.5
H81B C81 H81C 109.5
C8 C82 H82A 109.5
C8 C82 H82B 109.5
H82A C82 H82B 109.5
C8 C82 H82C 109.5
H82A C82 H82C 109.5
H82B C82 H82C 109.5
C10 C101 H10A 109.5
C10 C101 H10B 109.5
H10A C101 H10B 109.5
C10 C101 H10C 109.5
H10A C101 H10C 109.5
H10B C101 H10C 109.5
C10 C102 H10D 109.5
C10 C102 H10E 109.5
H10D C102 H10E 109.5
C10 C102 H10F 109.5
H10D C102 H10F 109.5
H10E C102 H10F 109.5
C12 C121 H12A 109.5
C12 C121 H12B 109.5
H12A C121 H12B 109.5
C12 C121 H12C 109.5
H12A C121 H12C 109.5
H12B C121 H12C 109.5
C12 C122 H12D 109.5
C12 C122 H12E 109.5
H12D C122 H12E 109.5
C12 C122 H12F 109.5
H12D C122 H12F 109.5
H12E C122 H12F 109.5
C142 C141 C14 113.1(2)
C142 C141 H14A 109.0
C14 C141 H14A 109.0
C142 C141 H14B 109.0
C14 C141 H14B 109.0
H14A C141 H14B 107.8
C143 C142 C147 116.6(2)
C143 C142 C141 121.1(2)
C147 C142 C141 122.3(2)
C144 C143 C142 120.2(3)
C144 C143 H143 119.9
C142 C143 H143 119.9
N145 C144 C143 124.0(3)
N145 C144 H144 118.0
C143 C144 H144 118.0
C144 N145 C146 115.3(2)
N145 C146 C147 125.0(3)
N145 C146 H146 117.5
C147 C146 H146 117.5
C146 C147 C142 119.0(3)
C146 C147 H147 120.5
C142 C147 H147 120.5
H1WA O1W H1WB 85.6

loop_
_geom_bond_atom_site_label_1
_geom_bond_atom_site_label_2
_geom_bond_distance
N1 C1 1.343(3)
N1 C2 1.452(3)
N1 H1 0.86(3)
N2 C3 1.328(3)
N2 C4 1.467(3)
N2 H2 0.81(3)
N3 C5 1.334(3)
N3 C6 1.468(3)
N3 H3 0.79(3)
N4 C7 1.341(3)
N4 C8 1.455(3)
N4 H4 0.84(3)
N5 C9 1.336(3)
N5 C10 1.463(3)
N5 H5 0.94(3)
N6 C11 1.341(3)
N6 C12 1.462(3)
N6 H6 0.88(3)
N7 C13 1.337(3)
N7 C14 1.452(3)
N7 H7 0.86(3)
N8 C15 1.321(3)
N8 C16 1.456(3)
N8 H8 0.73(3)
O1 C1 1.223(3)
O2 C3 1.237(3)
O3 C5 1.226(3)
O4 C7 1.228(3)
O5 C9 1.237(3)
O6 C11 1.234(3)
O7 C13 1.224(3)
O8 C15 1.241(3)
O9 C1 1.336(3)
O9 C17 1.479(3)
C2 C21 1.522(3)
C2 C3 1.538(3)
C2 H2A 1.0000
C4 C41 1.522(4)
C4 C42 1.530(4)
C4 C5 1.541(3)
C6 C62 1.517(3)
C6 C61 1.530(3)
C6 C7 1.542(3)
C8 C82 1.524(4)
C8 C81 1.527(4)
C8 C9 1.550(4)
C10 C11 1.528(3)
C10 C102 1.529(4)
C10 C101 1.533(4)
C12 C121 1.534(4)
C12 C122 1.536(4)
C12 C13 1.549(3)
C14 C141 1.527(3)
C14 C15 1.531(3)
C14 H14 1.0000
C16 H16A 0.9800
C16 H16B 0.9800
C16 H16C 0.9800
C17 C18 1.513(4)
C17 C19 1.522(4)
C17 C20 1.522(3)
C18 H18A 0.9800
C18 H18B 0.9800
C18 H18C 0.9800
C19 H19A 0.9800
C19 H19B 0.9800
C19 H19C 0.9800
C20 H20A 0.9800
C20 H20B 0.9800
C20 H20C 0.9800
C21 C22 1.511(3)
C21 H21A 0.9900
C21 H21B 0.9900
C22 C23 1.387(3)
C22 C27 1.396(3)
C23 C24 1.384(4)
C23 H23 0.9500
C24 N25 1.325(3)
C24 H24 0.9500
N25 C26 1.333(4)
C26 C27 1.381(4)
C26 H26 0.9500
C27 H27 0.9500
C41 H41A 0.9800
C41 H41B 0.9800
C41 H41C 0.9800
C42 H42A 0.9800
C42 H42B 0.9800
C42 H42C 0.9800
C61 H61A 0.9800
C61 H61B 0.9800
C61 H61C 0.9800
C62 H62A 0.9800
C62 H62B 0.9800
C62 H62C 0.9800
C81 H81A 0.9800
C81 H81B 0.9800
C81 H81C 0.9800
C82 H82A 0.9800
C82 H82B 0.9800
C82 H82C 0.9800
C101 H10A 0.9800
C101 H10B 0.9800
C101 H10C 0.9800
C102 H10D 0.9800
C102 H10E 0.9800
C102 H10F 0.9800
C121 H12A 0.9800
C121 H12B 0.9800
C121 H12C 0.9800
C122 H12D 0.9800
C122 H12E 0.9800
C122 H12F 0.9800
C141 C142 1.505(3)
C141 H14A 0.9900
C141 H14B 0.9900
C142 C143 1.381(4)
C142 C147 1.383(4)
C143 C144 1.375(4)
C143 H143 0.9500
C144 N145 1.328(4)
C144 H144 0.9500
N145 C146 1.335(4)
C146 C147 1.374(4)
C146 H146 0.9500
C147 H147 0.9500
O1W H1WA 0.8406
O1W H1WB 0.8411

loop_
_geom_hbond_atom_site_label_D
_geom_hbond_atom_site_label_H
_geom_hbond_atom_site_label_A
_geom_hbond_distance_DH
_geom_hbond_distance_HA
_geom_hbond_distance_DA
_geom_hbond_angle_DHA
_geom_hbond_site_symmetry_A
N1 H1 O8 0.86(3) 2.20(3) 3.043(3) 165(2) 1_655
N2 H2 O1W 0.81(3) 2.35(3) 3.124(3) 161(3) 3_745
N3 H3 O1 0.79(3) 2.32(3) 3.109(3) 171(2) .
N4 H4 O2 0.84(3) 2.23(3) 3.047(3) 165(3) .
N5 H5 O3 0.94(3) 1.95(3) 2.862(3) 162(3) .
N6 H6 O4 0.88(3) 2.22(3) 3.080(3) 166(2) .
N7 H7 O5 0.86(3) 2.11(3) 2.935(3) 160(2) .
N8 H8 N7 0.73(3) 2.42(3) 2.761(3) 110(3) .
N8 H8 O6 0.73(3) 2.29(3) 2.993(3) 161(3) .
O1W H1WA N25 0.84 2.11 2.952(3) 179.6 .
O1W H1WB O7 0.84 2.16 3.001(3) 179.8 3_655

loop_
_geom_torsion_atom_site_label_1
_geom_torsion_atom_site_label_2
_geom_torsion_atom_site_label_3
_geom_torsion_atom_site_label_4
_geom_torsion
C17 O9 C1 O1 7.3(3)
C17 O9 C1 N1 -173.08(18)
C2 N1 C1 O1 -0.3(3)
C2 N1 C1 O9 -179.93(18)
C1 N1 C2 C21 163.21(19)
C1 N1 C2 C3 -69.3(3)
C4 N2 C3 O2 -5.8(4)
C4 N2 C3 C2 170.4(2)
N1 C2 C3 O2 162.5(2)
C21 C2 C3 O2 -70.8(3)
N1 C2 C3 N2 -13.8(3)
C21 C2 C3 N2 112.8(2)
C3 N2 C4 C41 -168.3(2)
C3 N2 C4 C42 70.3(3)
C3 N2 C4 C5 -51.0(3)
C6 N3 C5 O3 -1.8(4)
C6 N3 C5 C4 -178.8(2)
N2 C4 C5 O3 155.6(2)
C41 C4 C5 O3 -85.9(3)
C42 C4 C5 O3 33.3(3)
N2 C4 C5 N3 -27.2(3)
C41 C4 C5 N3 91.2(3)
C42 C4 C5 N3 -149.6(2)
C5 N3 C6 C62 71.0(3)
C5 N3 C6 C61 -167.8(2)
C5 N3 C6 C7 -50.7(3)
C8 N4 C7 O4 -2.1(3)
C8 N4 C7 C6 -179.5(2)
N3 C6 C7 O4 148.5(2)
C62 C6 C7 O4 26.0(3)
C61 C6 C7 O4 -94.1(2)
N3 C6 C7 N4 -34.0(3)
C62 C6 C7 N4 -156.5(2)
C61 C6 C7 N4 83.4(2)
C7 N4 C8 C82 71.3(3)
C7 N4 C8 C81 -167.2(2)
C7 N4 C8 C9 -51.1(3)
C10 N5 C9 O5 2.1(3)
C10 N5 C9 C8 -173.5(2)
N4 C8 C9 O5 147.5(2)
C82 C8 C9 O5 25.2(3)
C81 C8 C9 O5 -95.7(3)
N4 C8 C9 N5 -36.8(3)
C82 C8 C9 N5 -159.0(2)
C81 C8 C9 N5 80.1(3)
C9 N5 C10 C11 -54.2(3)
C9 N5 C10 C102 68.2(3)
C9 N5 C10 C101 -171.0(2)
C12 N6 C11 O6 -1.7(3)
C12 N6 C11 C10 -178.0(2)
N5 C10 C11 O6 147.7(2)
C102 C10 C11 O6 25.1(3)
C101 C10 C11 O6 -94.5(3)
N5 C10 C11 N6 -35.9(3)
C102 C10 C11 N6 -158.5(2)
C101 C10 C11 N6 81.9(2)
C11 N6 C12 C121 69.5(3)
C11 N6 C12 C122 -170.2(2)
C11 N6 C12 C13 -52.5(3)
C14 N7 C13 O7 0.1(3)
C14 N7 C13 C12 -174.91(19)
N6 C12 C13 O7 149.3(2)
C121 C12 C13 O7 26.7(3)
C122 C12 C13 O7 -92.7(3)
N6 C12 C13 N7 -35.5(3)
C121 C12 C13 N7 -158.1(2)
C122 C12 C13 N7 82.5(2)
C13 N7 C14 C141 150.0(2)
C13 N7 C14 C15 -87.4(3)
C16 N8 C15 O8 0.6(5)
C16 N8 C15 C14 -177.0(3)
N7 C14 C15 O8 173.4(2)
C141 C14 C15 O8 -63.5(3)
N7 C14 C15 N8 -8.9(3)
C141 C14 C15 N8 114.2(3)
C1 O9 C17 C18 175.8(2)
C1 O9 C17 C19 57.8(3)
C1 O9 C17 C20 -66.6(3)
N1 C2 C21 C22 -64.0(2)
C3 C2 C21 C22 168.06(19)
C2 C21 C22 C23 106.1(2)
C2 C21 C22 C27 -70.8(3)
C27 C22 C23 C24 2.9(4)
C21 C22 C23 C24 -174.2(2)
C22 C23 C24 N25 -0.8(4)
C23 C24 N25 C26 -2.5(4)
C24 N25 C26 C27 3.8(5)
N25 C26 C27 C22 -1.7(5)
C23 C22 C27 C26 -1.7(4)
C21 C22 C27 C26 175.4(2)
N7 C14 C141 C142 -73.6(2)
C15 C14 C141 C142 160.77(19)
C14 C141 C142 C143 -101.0(3)
C14 C141 C142 C147 78.9(3)
C147 C142 C143 C144 0.7(4)
C141 C142 C143 C144 -179.4(2)
C142 C143 C144 N145 -1.3(5)
C143 C144 N145 C146 1.0(5)
C144 N145 C146 C147 -0.3(5)
N145 C146 C147 C142 -0.3(5)
C143 C142 C147 C146 0.0(4)
C141 C142 C147 C146 -179.9(3)
